data_4102738
loop_
_publ_author_name
'Benjamin J. Coe'
'John Fielden'
'Simon P. Foxon'
'James A. Harris'
'Madeleine Helliwell'
'Bruce S. Brunschwig'
'Inge Asselberghs'
'Koen Clays'
'Javier Gar\'in'
'Jes\'us Orduna'

_publ_contact_author_address
;
School of Chemistry, University of Manchester, Oxford Road, Manchester, M13
 9PL, UK.
;
_publ_contact_author_email b.coe@manchester.ac.uk
_publ_contact_author_name 'Benjamin J. Coe'
_publ_section_title
;
 Diquat Derivatives: Highly Active, Two-Dimensional Nonlinear Optical
 Chromophores with Potential Redox Switchability
;
_journal_name_full 'Journal of the American Chemical Society'
_journal_page_first 10498
_journal_page_last 10512
_journal_paper_doi 10.1021/ja103289a
_journal_volume 132
_journal_year 2010
_chemical_formula_moiety 'C45 H48 N4, 2(C3 H6 O), 2(F6 P)'
_chemical_formula_sum 'C51 H60 F12 N4 O2 P2'
_chemical_formula_weight 1050.97
_space_group_IT_number 15
_symmetry_cell_setting monoclinic
_symmetry_space_group_name_Hall '-C 2yc'
_symmetry_space_group_name_H-M 'C 1 2/c 1'
_atom_sites_solution_hydrogens geom
_atom_sites_solution_primary direct
_atom_sites_solution_secondary difmap
_audit_creation_method SHELXL-97
_cell_angle_alpha 90.00
_cell_angle_beta 124.0430(10)
_cell_angle_gamma 90.00
_cell_formula_units_Z 4
_cell_length_a 33.971(3)
_cell_length_b 8.5208(9)
_cell_length_c 20.299(2)
_cell_measurement_reflns_used 5270
_cell_measurement_temperature 100(2)
_cell_measurement_theta_max 25.6361
_cell_measurement_theta_min 2.3643
_cell_volume 4868.8(8)
_computing_cell_refinement 'Bruker SMART'
_computing_data_collection 'Bruker SMART'
_computing_data_reduction 'Bruker SAINT'
_computing_molecular_graphics 'Bruker SHELXTL'
_computing_publication_material 'Bruker SHELXTL'
_computing_structure_refinement 'SHELXL-97 (Sheldrick, 1997)'
_computing_structure_solution 'SHELXS-97 (Sheldrick, 1990)'
_diffrn_ambient_temperature 100(2)
_diffrn_measured_fraction_theta_full 0.994
_diffrn_measured_fraction_theta_max 0.994
_diffrn_measurement_device_type 'Bruker APEXII CCD diffractometer'
_diffrn_measurement_method '\w rotation with narrow frames'
_diffrn_radiation_monochromator 'silicon 111'
_diffrn_radiation_source 'Daresbury SRS station 9.8'
_diffrn_radiation_type synchrotron
_diffrn_radiation_wavelength 0.6933
_diffrn_reflns_av_R_equivalents 0.0474
_diffrn_reflns_av_sigmaI/netI 0.0401
_diffrn_reflns_limit_h_max 40
_diffrn_reflns_limit_h_min -40
_diffrn_reflns_limit_k_max 10
_diffrn_reflns_limit_k_min -10
_diffrn_reflns_limit_l_max 24
_diffrn_reflns_limit_l_min -24
_diffrn_reflns_number 18357
_diffrn_reflns_theta_full 25.35
_diffrn_reflns_theta_max 25.35
_diffrn_reflns_theta_min 2.01
_exptl_absorpt_coefficient_mu 0.181
_exptl_absorpt_correction_type none
_exptl_crystal_colour 'dark blue'
_exptl_crystal_density_diffrn 1.434
_exptl_crystal_density_method 'not measured'
_exptl_crystal_description plate
_exptl_crystal_F_000 2192
_exptl_crystal_size_max 0.13
_exptl_crystal_size_mid 0.05
_exptl_crystal_size_min 0.01
_refine_diff_density_max 0.567
_refine_diff_density_min -0.291
_refine_diff_density_rms 0.046
_refine_ls_extinction_method none
_refine_ls_goodness_of_fit_ref 1.027
_refine_ls_hydrogen_treatment constr
_refine_ls_matrix_type full
_refine_ls_number_parameters 323
_refine_ls_number_reflns 4436
_refine_ls_number_restraints 0
_refine_ls_restrained_S_all 1.027
_refine_ls_R_factor_all 0.0677
_refine_ls_R_factor_gt 0.0447
_refine_ls_shift/su_max 0.001
_refine_ls_shift/su_mean 0.000
_refine_ls_structure_factor_coef Fsqd
_refine_ls_weighting_details
;
calc w=1/[\s\^2\^(Fo\^2\^)+(0.0529P)\^2\^+6.6433P] where
P=(Fo\^2\^+2Fc\^2\^)/3
;
_refine_ls_weighting_scheme calc
_refine_ls_wR_factor_gt 0.1090
_refine_ls_wR_factor_ref 0.1208
_reflns_number_gt 3261
_reflns_number_total 4436
_reflns_threshold_expression >2sigma(I)
_cod_data_source_file ja103289a_si_002_9.cif
_cod_data_source_block '[18](PF6)2.2Me2CO'
_cod_database_code 4102738

loop_
_symmetry_equiv_pos_as_xyz
'x, y, z'
'-x, y, -z+1/2'
'x+1/2, y+1/2, z'
'-x+1/2, y+1/2, -z+1/2'
'-x, -y, -z'
'x, -y, z-1/2'
'-x+1/2, -y+1/2, -z'
'x+1/2, -y+1/2, z-1/2'

loop_
_atom_site_label
_atom_site_type_symbol
_atom_site_fract_x
_atom_site_fract_y
_atom_site_fract_z
_atom_site_U_iso_or_equiv
_atom_site_adp_type
_atom_site_occupancy
_atom_site_symmetry_multiplicity
_atom_site_calc_flag
_atom_site_refinement_flags
C1 C 1.01704(8) 1.0323(3) 0.82383(13) 0.0287(5) Uani 1 1 d .
H1A H 1.0493 0.9917 0.8444 0.034 Uiso 1 1 calc R
H1B H 1.0191 1.0996 0.8654 0.034 Uiso 1 1 calc R
C2 C 1.0000 1.1301(4) 0.7500 0.0296(7) Uani 1 2 d S
H2A H 0.9737 1.1987 0.7403 0.036 Uiso 0.50 1 calc PR
H2B H 1.0263 1.1987 0.7597 0.036 Uiso 0.50 1 calc PR
C3 C 0.95837(8) 0.8953(3) 0.83790(12) 0.0280(5) Uani 1 1 d .
H3 H 0.9583 0.9836 0.8664 0.034 Uiso 1 1 calc R
C4 C 0.93170(8) 0.7671(3) 0.82870(13) 0.0283(5) Uani 1 1 d .
H4 H 0.9136 0.7679 0.8512 0.034 Uiso 1 1 calc R
C5 C 0.93033(8) 0.6340(3) 0.78684(12) 0.0265(5) Uani 1 1 d .
C6 C 0.95733(8) 0.6441(3) 0.75330(13) 0.0264(5) Uani 1 1 d .
H6 H 0.9566 0.5594 0.7222 0.032 Uiso 1 1 calc R
C7 C 0.98439(8) 0.7732(3) 0.76480(12) 0.0251(5) Uani 1 1 d .
C8 C 0.90462(8) 0.4958(3) 0.78070(13) 0.0282(5) Uani 1 1 d .
H8 H 0.8918 0.4908 0.8119 0.034 Uiso 1 1 calc R
C9 C 0.89732(8) 0.3717(3) 0.73357(13) 0.0280(5) Uani 1 1 d .
H9 H 0.9094 0.3803 0.7013 0.034 Uiso 1 1 calc R
C10 C 0.87340(8) 0.2293(3) 0.72725(13) 0.0301(5) Uani 1 1 d .
H10 H 0.8616 0.2149 0.7596 0.036 Uiso 1 1 calc R
C11 C 0.86711(8) 0.1143(3) 0.67645(13) 0.0296(5) Uani 1 1 d .
H11 H 0.8792 0.1357 0.6450 0.035 Uiso 1 1 calc R
C12 C 0.84459(8) -0.0362(3) 0.66340(13) 0.0283(5) Uani 1 1 d .
C13 C 0.82250(8) -0.0842(3) 0.70166(13) 0.0291(5) Uani 1 1 d .
H13 H 0.8226 -0.0147 0.7384 0.035 Uiso 1 1 calc R
C14 C 0.80079(8) -0.2278(3) 0.68779(13) 0.0304(5) Uani 1 1 d .
C15 C 0.80017(8) -0.3334(3) 0.63310(13) 0.0285(5) Uani 1 1 d .
C16 C 0.82386(9) -0.2903(3) 0.59669(14) 0.0313(5) Uani 1 1 d .
C17 C 0.84444(8) -0.1440(3) 0.61096(13) 0.0310(5) Uani 1 1 d .
H17 H 0.8591 -0.1150 0.5843 0.037 Uiso 1 1 calc R
C18 C 0.77618(10) -0.2753(3) 0.72775(16) 0.0406(6) Uani 1 1 d .
H18A H 0.7921 -0.2244 0.7805 0.049 Uiso 1 1 calc R
H18B H 0.7428 -0.2387 0.6954 0.049 Uiso 1 1 calc R
C19 C 0.77710(11) -0.4495(3) 0.73767(18) 0.0491(7) Uani 1 1 d .
H19A H 0.7588 -0.4782 0.7605 0.059 Uiso 1 1 calc R
H19B H 0.8103 -0.4853 0.7748 0.059 Uiso 1 1 calc R
C20 C 0.75553(10) -0.5292(3) 0.65737(16) 0.0428(6) Uani 1 1 d .
H20A H 0.7596 -0.6442 0.6651 0.051 Uiso 1 1 calc R
H20B H 0.7210 -0.5068 0.6235 0.051 Uiso 1 1 calc R
C21 C 0.82503(10) -0.4060(3) 0.54216(15) 0.0405(6) Uani 1 1 d .
H21A H 0.8297 -0.3498 0.5043 0.049 Uiso 1 1 calc R
H21B H 0.8520 -0.4791 0.5735 0.049 Uiso 1 1 calc R
C22 C 0.77971(10) -0.4958(3) 0.49759(15) 0.0429(6) Uani 1 1 d .
H22A H 0.7815 -0.5753 0.4638 0.051 Uiso 1 1 calc R
H22B H 0.7533 -0.4233 0.4622 0.051 Uiso 1 1 calc R
C23 C 0.76925(9) -0.5770(3) 0.55253(14) 0.0357(6) Uani 1 1 d .
H23A H 0.7357 -0.6117 0.5214 0.043 Uiso 1 1 calc R
H23B H 0.7895 -0.6715 0.5754 0.043 Uiso 1 1 calc R
C24 C 0.12171(10) 0.6475(3) 0.53187(16) 0.0454(7) Uani 1 1 d .
H24A H 0.1436 0.6818 0.5176 0.068 Uiso 1 1 calc R
H24B H 0.1330 0.5483 0.5611 0.068 Uiso 1 1 calc R
H24C H 0.1204 0.7275 0.5653 0.068 Uiso 1 1 calc R
C25 C 0.07341(10) 0.6250(3) 0.45825(14) 0.0363(6) Uani 1 1 d .
C26 C 0.03416(10) 0.5958(3) 0.46849(16) 0.0456(7) Uani 1 1 d .
H26A H 0.0046 0.5779 0.4164 0.068 Uiso 1 1 calc R
H26B H 0.0304 0.6871 0.4938 0.068 Uiso 1 1 calc R
H26C H 0.0415 0.5031 0.5021 0.068 Uiso 1 1 calc R
F1 F 0.13677(7) 0.7520(2) 0.08497(10) 0.0746(6) Uani 1 1 d .
F2 F 0.12030(6) 0.98069(17) 0.11989(8) 0.0465(4) Uani 1 1 d .
F3 F 0.05172(6) 0.9969(2) 0.00019(9) 0.0550(5) Uani 1 1 d .
F4 F 0.06801(6) 0.76804(18) -0.03651(8) 0.0539(5) Uani 1 1 d .
F5 F 0.11990(6) 0.9675(2) 0.00847(10) 0.0573(5) Uani 1 1 d .
F6 F 0.06803(7) 0.7818(2) 0.07518(10) 0.0667(5) Uani 1 1 d .
N1 N 0.98486(6) 0.8990(2) 0.80730(10) 0.0252(4) Uani 1 1 d .
N2 N 0.77771(7) -0.4751(2) 0.61714(12) 0.0331(5) Uani 1 1 d .
O1 O 0.06625(7) 0.6313(2) 0.39227(10) 0.0485(5) Uani 1 1 d .
P1 P 0.09434(2) 0.87309(8) 0.04206(4) 0.03437(19) Uani 1 1 d .

loop_
_atom_site_aniso_label
_atom_site_aniso_U_11
_atom_site_aniso_U_22
_atom_site_aniso_U_33
_atom_site_aniso_U_23
_atom_site_aniso_U_13
_atom_site_aniso_U_12
C1 0.0376(13) 0.0257(12) 0.0253(12) -0.0035(9) 0.0192(11) -0.0040(10)
C2 0.0375(18) 0.0254(16) 0.0265(16) 0.000 0.0182(15) 0.000
C3 0.0351(13) 0.0309(12) 0.0222(11) 0.0008(9) 0.0187(10) 0.0026(10)
C4 0.0329(12) 0.0324(13) 0.0246(11) 0.0025(10) 0.0191(10) 0.0034(10)
C5 0.0284(12) 0.0285(12) 0.0226(11) 0.0033(9) 0.0142(10) 0.0035(10)
C6 0.0333(12) 0.0239(11) 0.0252(11) 0.0001(9) 0.0183(10) 0.0005(9)
C7 0.0316(12) 0.0242(11) 0.0219(11) 0.0016(9) 0.0165(10) 0.0028(9)
C8 0.0331(12) 0.0295(12) 0.0281(11) 0.0034(9) 0.0209(10) 0.0016(10)
C9 0.0307(12) 0.0293(12) 0.0263(11) 0.0058(10) 0.0174(10) 0.0014(10)
C10 0.0349(13) 0.0306(12) 0.0274(12) 0.0036(10) 0.0191(11) -0.0006(10)
C11 0.0311(12) 0.0317(13) 0.0270(11) 0.0046(10) 0.0169(10) 0.0007(10)
C12 0.0312(12) 0.0276(12) 0.0244(11) 0.0013(9) 0.0146(10) -0.0001(10)
C13 0.0340(13) 0.0277(12) 0.0259(11) -0.0026(9) 0.0170(10) -0.0022(10)
C14 0.0342(13) 0.0306(13) 0.0287(12) -0.0010(10) 0.0190(11) -0.0022(10)
C15 0.0306(12) 0.0258(12) 0.0282(12) 0.0013(9) 0.0159(10) 0.0026(10)
C16 0.0369(13) 0.0281(12) 0.0319(12) -0.0011(10) 0.0211(11) 0.0023(10)
C17 0.0341(13) 0.0336(13) 0.0292(12) 0.0030(10) 0.0201(11) 0.0015(10)
C18 0.0539(16) 0.0373(14) 0.0446(15) -0.0076(12) 0.0362(14) -0.0094(12)
C19 0.0645(19) 0.0456(16) 0.0550(17) -0.0047(14) 0.0443(16) -0.0113(14)
C20 0.0528(16) 0.0365(14) 0.0526(16) -0.0078(12) 0.0378(15) -0.0135(12)
C21 0.0533(16) 0.0371(14) 0.0416(14) -0.0046(12) 0.0331(14) 0.0009(12)
C22 0.0511(16) 0.0425(15) 0.0350(14) -0.0091(12) 0.0241(13) -0.0006(13)
C23 0.0407(14) 0.0275(13) 0.0351(13) -0.0044(10) 0.0189(12) -0.0002(11)
C24 0.0560(17) 0.0412(15) 0.0439(15) -0.0029(12) 0.0310(14) 0.0054(13)
C25 0.0568(16) 0.0250(12) 0.0376(14) 0.0046(10) 0.0329(13) 0.0100(11)
C26 0.0555(17) 0.0455(16) 0.0425(15) -0.0041(12) 0.0317(14) -0.0027(13)
F1 0.0799(13) 0.0668(12) 0.0479(10) -0.0028(9) 0.0179(10) 0.0385(10)
F2 0.0664(10) 0.0419(9) 0.0296(7) -0.0070(7) 0.0260(8) -0.0025(8)
F3 0.0587(10) 0.0650(11) 0.0405(9) 0.0084(8) 0.0272(8) 0.0233(9)
F4 0.0779(12) 0.0436(9) 0.0307(8) -0.0093(7) 0.0246(8) -0.0084(8)
F5 0.0732(12) 0.0675(11) 0.0546(10) -0.0168(9) 0.0501(10) -0.0198(9)
F6 0.0949(14) 0.0658(12) 0.0479(10) -0.0019(9) 0.0452(10) -0.0302(10)
N1 0.0327(10) 0.0237(10) 0.0229(9) 0.0005(7) 0.0179(8) 0.0009(8)
N2 0.0427(12) 0.0264(10) 0.0363(11) -0.0057(9) 0.0259(10) -0.0052(9)
O1 0.0744(13) 0.0470(11) 0.0388(10) 0.0103(9) 0.0406(10) 0.0183(10)
P1 0.0466(4) 0.0317(3) 0.0260(3) -0.0008(3) 0.0211(3) 0.0019(3)

loop_
_atom_type_symbol
_atom_type_description
_atom_type_scat_dispersion_real
_atom_type_scat_dispersion_imag
_atom_type_scat_source
C C 0.0033 0.0016 'International Tables Vol C Tables 4.2.6.8 and 6.1.1.4'
H H 0.0000 0.0000 'International Tables Vol C Tables 4.2.6.8 and 6.1.1.4'
N N 0.0061 0.0033 'International Tables Vol C Tables 4.2.6.8 and 6.1.1.4'
F F 0.0171 0.0103 'International Tables Vol C Tables 4.2.6.8 and 6.1.1.4'
P P 0.1023 0.0942 'International Tables Vol C Tables 4.2.6.8 and 6.1.1.4'
O O 0.0106 0.0060 'International Tables Vol C Tables 4.2.6.8 and 6.1.1.4'

loop_
_geom_angle_atom_site_label_1
_geom_angle_atom_site_label_2
_geom_angle_atom_site_label_3
_geom_angle
_geom_angle_site_symmetry_1
_geom_angle_site_symmetry_3
N1 C1 C2 111.89(18) . .
N1 C1 H1A 109.2 . .
C2 C1 H1A 109.2 . .
N1 C1 H1B 109.2 . .
C2 C1 H1B 109.2 . .
H1A C1 H1B 107.9 . .
C1 C2 C1 113.4(3) 2_756 .
C1 C2 H2A 108.9 2_756 .
C1 C2 H2A 108.9 . .
C1 C2 H2B 108.9 2_756 .
C1 C2 H2B 108.9 . .
H2A C2 H2B 107.7 . .
N1 C3 C4 121.2(2) . .
N1 C3 H3 119.4 . .
C4 C3 H3 119.4 . .
C3 C4 C5 121.7(2) . .
C3 C4 H4 119.2 . .
C5 C4 H4 119.2 . .
C4 C5 C6 115.5(2) . .
C4 C5 C8 122.0(2) . .
C6 C5 C8 122.4(2) . .
C7 C6 C5 121.4(2) . .
C7 C6 H6 119.3 . .
C5 C6 H6 119.3 . .
C6 C7 N1 120.43(19) . .
C6 C7 C7 119.72(15) . 2_756
N1 C7 C7 119.75(15) . 2_756
C9 C8 C5 124.5(2) . .
C9 C8 H8 117.7 . .
C5 C8 H8 117.7 . .
C8 C9 C10 126.8(2) . .
C8 C9 H9 116.6 . .
C10 C9 H9 116.6 . .
C11 C10 C9 121.7(2) . .
C11 C10 H10 119.2 . .
C9 C10 H10 119.2 . .
C10 C11 C12 128.9(2) . .
C10 C11 H11 115.6 . .
C12 C11 H11 115.6 . .
C17 C12 C13 116.8(2) . .
C17 C12 C11 119.9(2) . .
C13 C12 C11 123.3(2) . .
C14 C13 C12 122.4(2) . .
C14 C13 H13 118.8 . .
C12 C13 H13 118.8 . .
C13 C14 C15 119.7(2) . .
C13 C14 C18 121.6(2) . .
C15 C14 C18 118.7(2) . .
N2 C15 C16 120.8(2) . .
N2 C15 C14 120.5(2) . .
C16 C15 C14 118.7(2) . .
C17 C16 C15 119.7(2) . .
C17 C16 C21 122.0(2) . .
C15 C16 C21 118.3(2) . .
C16 C17 C12 122.5(2) . .
C16 C17 H17 118.8 . .
C12 C17 H17 118.8 . .
C19 C18 C14 111.2(2) . .
C19 C18 H18A 109.4 . .
C14 C18 H18A 109.4 . .
C19 C18 H18B 109.4 . .
C14 C18 H18B 109.4 . .
H18A C18 H18B 108.0 . .
C18 C19 C20 109.7(2) . .
C18 C19 H19A 109.7 . .
C20 C19 H19A 109.7 . .
C18 C19 H19B 109.7 . .
C20 C19 H19B 109.7 . .
H19A C19 H19B 108.2 . .
N2 C20 C19 111.6(2) . .
N2 C20 H20A 109.3 . .
C19 C20 H20A 109.3 . .
N2 C20 H20B 109.3 . .
C19 C20 H20B 109.3 . .
H20A C20 H20B 108.0 . .
C22 C21 C16 109.9(2) . .
C22 C21 H21A 109.7 . .
C16 C21 H21A 109.7 . .
C22 C21 H21B 109.7 . .
C16 C21 H21B 109.7 . .
H21A C21 H21B 108.2 . .
C21 C22 C23 112.1(2) . .
C21 C22 H22A 109.2 . .
C23 C22 H22A 109.2 . .
C21 C22 H22B 109.2 . .
C23 C22 H22B 109.2 . .
H22A C22 H22B 107.9 . .
N2 C23 C22 112.3(2) . .
N2 C23 H23A 109.1 . .
C22 C23 H23A 109.1 . .
N2 C23 H23B 109.1 . .
C22 C23 H23B 109.1 . .
H23A C23 H23B 107.9 . .
C25 C24 H24A 109.5 . .
C25 C24 H24B 109.5 . .
H24A C24 H24B 109.5 . .
C25 C24 H24C 109.5 . .
H24A C24 H24C 109.5 . .
H24B C24 H24C 109.5 . .
O1 C25 C26 121.3(3) . .
O1 C25 C24 121.7(2) . .
C26 C25 C24 117.0(2) . .
C25 C26 H26A 109.5 . .
C25 C26 H26B 109.5 . .
H26A C26 H26B 109.5 . .
C25 C26 H26C 109.5 . .
H26A C26 H26C 109.5 . .
H26B C26 H26C 109.5 . .
C3 N1 C7 119.71(19) . .
C3 N1 C1 120.80(18) . .
C7 N1 C1 119.35(18) . .
C15 N2 C23 122.8(2) . .
C15 N2 C20 122.7(2) . .
C23 N2 C20 114.20(19) . .
F1 P1 F5 91.03(12) . .
F1 P1 F6 90.16(12) . .
F5 P1 F6 178.77(11) . .
F1 P1 F4 90.72(10) . .
F5 P1 F4 89.44(9) . .
F6 P1 F4 90.86(9) . .
F1 P1 F3 178.96(9) . .
F5 P1 F3 89.29(10) . .
F6 P1 F3 89.52(11) . .
F4 P1 F3 90.28(9) . .
F1 P1 F2 90.08(9) . .
F5 P1 F2 90.12(9) . .
F6 P1 F2 89.56(9) . .
F4 P1 F2 179.09(11) . .
F3 P1 F2 88.92(9) . .

loop_
_geom_bond_atom_site_label_1
_geom_bond_atom_site_label_2
_geom_bond_distance
_geom_bond_site_symmetry_2
C1 N1 1.479(3) .
C1 C2 1.518(3) .
C1 H1A 0.9900 .
C1 H1B 0.9900 .
C2 C1 1.518(3) 2_756
C2 H2A 0.9900 .
C2 H2B 0.9900 .
C3 N1 1.350(3) .
C3 C4 1.364(3) .
C3 H3 0.9500 .
C4 C5 1.402(3) .
C4 H4 0.9500 .
C5 C6 1.418(3) .
C5 C8 1.429(3) .
C6 C7 1.367(3) .
C6 H6 0.9500 .
C7 N1 1.370(3) .
C7 C7 1.483(4) 2_756
C8 C9 1.353(3) .
C8 H8 0.9500 .
C9 C10 1.426(3) .
C9 H9 0.9500 .
C10 C11 1.350(3) .
C10 H10 0.9500 .
C11 C12 1.441(3) .
C11 H11 0.9500 .
C12 C17 1.404(3) .
C12 C13 1.409(3) .
C13 C14 1.374(3) .
C13 H13 0.9500 .
C14 C15 1.420(3) .
C14 C18 1.510(3) .
C15 N2 1.366(3) .
C15 C16 1.413(3) .
C16 C17 1.378(3) .
C16 C21 1.499(3) .
C17 H17 0.9500 .
C18 C19 1.495(4) .
C18 H18A 0.9900 .
C18 H18B 0.9900 .
C19 C20 1.523(4) .
C19 H19A 0.9900 .
C19 H19B 0.9900 .
C20 N2 1.462(3) .
C20 H20A 0.9900 .
C20 H20B 0.9900 .
C21 C22 1.489(4) .
C21 H21A 0.9900 .
C21 H21B 0.9900 .
C22 C23 1.514(3) .
C22 H22A 0.9900 .
C22 H22B 0.9900 .
C23 N2 1.461(3) .
C23 H23A 0.9900 .
C23 H23B 0.9900 .
C24 C25 1.489(4) .
C24 H24A 0.9800 .
C24 H24B 0.9800 .
C24 H24C 0.9800 .
C25 O1 1.221(3) .
C25 C26 1.481(4) .
C26 H26A 0.9800 .
C26 H26B 0.9800 .
C26 H26C 0.9800 .
F1 P1 1.5796(18) .
F2 P1 1.5983(15) .
F3 P1 1.5981(17) .
F4 P1 1.5961(15) .
F5 P1 1.5901(17) .
F6 P1 1.5902(17) .

loop_
_geom_torsion_atom_site_label_1
_geom_torsion_atom_site_label_2
_geom_torsion_atom_site_label_3
_geom_torsion_atom_site_label_4
_geom_torsion
_geom_torsion_site_symmetry_1
_geom_torsion_site_symmetry_4
N1 C1 C2 C1 -43.41(12) . 2_756
N1 C3 C4 C5 -0.4(3) . .
C3 C4 C5 C6 -1.7(3) . .
C3 C4 C5 C8 176.4(2) . .
C4 C5 C6 C7 2.9(3) . .
C8 C5 C6 C7 -175.2(2) . .
C5 C6 C7 N1 -2.1(3) . .
C5 C6 C7 C7 174.3(2) . 2_756
C4 C5 C8 C9 171.7(2) . .
C6 C5 C8 C9 -10.3(4) . .
C5 C8 C9 C10 177.7(2) . .
C8 C9 C10 C11 178.3(2) . .
C9 C10 C11 C12 179.1(2) . .
C10 C11 C12 C17 -175.8(2) . .
C10 C11 C12 C13 3.5(4) . .
C17 C12 C13 C14 -1.3(3) . .
C11 C12 C13 C14 179.3(2) . .
C12 C13 C14 C15 -0.1(4) . .
C12 C13 C14 C18 -178.3(2) . .
C13 C14 C15 N2 -178.4(2) . .
C18 C14 C15 N2 0.0(3) . .
C13 C14 C15 C16 2.7(3) . .
C18 C14 C15 C16 -178.9(2) . .
N2 C15 C16 C17 177.1(2) . .
C14 C15 C16 C17 -4.0(3) . .
N2 C15 C16 C21 -1.9(3) . .
C14 C15 C16 C21 177.0(2) . .
C15 C16 C17 C12 2.6(4) . .
C21 C16 C17 C12 -178.4(2) . .
C13 C12 C17 C16 0.0(3) . .
C11 C12 C17 C16 179.4(2) . .
C13 C14 C18 C19 -151.5(2) . .
C15 C14 C18 C19 30.2(3) . .
C14 C18 C19 C20 -55.4(3) . .
C18 C19 C20 N2 52.4(3) . .
C17 C16 C21 C22 -143.7(2) . .
C15 C16 C21 C22 35.3(3) . .
C16 C21 C22 C23 -56.1(3) . .
C21 C22 C23 N2 44.5(3) . .
C4 C3 N1 C7 1.3(3) . .
C4 C3 N1 C1 -174.3(2) . .
C6 C7 N1 C3 -0.1(3) . .
C7 C7 N1 C3 -176.4(2) 2_756 .
C6 C7 N1 C1 175.61(19) . .
C7 C7 N1 C1 -0.7(3) 2_756 .
C2 C1 N1 C3 -111.5(2) . .
C2 C1 N1 C7 72.9(2) . .
C16 C15 N2 C23 -11.3(3) . .
C14 C15 N2 C23 169.8(2) . .
C16 C15 N2 C20 175.7(2) . .
C14 C15 N2 C20 -3.2(4) . .
C22 C23 N2 C15 -10.5(3) . .
C22 C23 N2 C20 163.0(2) . .
C19 C20 N2 C15 -23.6(4) . .
C19 C20 N2 C23 162.8(2) . .
